data_1557371
loop_
_publ_author_name
'Sasaki, Yui'
'Kojima, Soya'
'Hamedpour, Vahid'
'Kubota, Riku'
'Takizawa, Shin-ya'
'Yoshikawa, Isao'
'Houjou, Hirohiko'
'Kubo, Yuji'
'Minami, Tsuyoshi'

_publ_section_title
;
 Accurate chiral pattern recognition for amines from just a single
 chemosensor
;
_journal_issue 15
_journal_name_full 'Chemical Science'
_journal_page_first 3790
_journal_page_last 3796
_journal_paper_doi 10.1039/D0SC00194E
_journal_volume 11
_journal_year 2020
_chemical_absolute_configuration syn
_chemical_formula_moiety 'C27 H19 N O3'
_chemical_formula_sum 'C27 H19 N O3'
_chemical_formula_weight 405.43
_chemical_name_systematic (R)-2-hydroxy-2?-(2-pyridylmethyloxy)-3-formyl-1,1?-binaphthalene
_space_group_crystal_system triclinic
_space_group_IT_number 1
_space_group_name_Hall 'P 1'
_space_group_name_H-M_alt 'P 1'
_atom_sites_solution_hydrogens mixed
_atom_sites_solution_primary direct
_atom_sites_solution_secondary difmap
_audit_creation_method SHELXL-2018/1
_audit_update_record
;
2020-01-11 deposited with the CCDC.	2020-02-24 downloaded from the CCDC.
;
_cell_angle_alpha 88.9786(16)
_cell_angle_beta 79.0044(17)
_cell_angle_gamma 74.6213(19)
_cell_formula_units_Z 2
_cell_length_a 7.1378(2)
_cell_length_b 9.8466(2)
_cell_length_c 14.7942(3)
_cell_measurement_reflns_used 9128
_cell_measurement_temperature 93(2)
_cell_measurement_theta_max 28.8780
_cell_measurement_theta_min 3.0060
_cell_volume 983.56(4)
_computing_cell_refinement 'CrysAlisPro 1.171.40.43a (Rigaku OD, 2019)'
_computing_data_collection 'CrysAlisPro 1.171.40.43a (Rigaku OD, 2019)'
_computing_data_reduction 'CrysAlisPro 1.171.40.43a (Rigaku OD, 2019)'
_computing_molecular_graphics 'CrystalStructure 4.2.4'
_computing_publication_material 'CrystalStructure 4.2.4 (Rigaku, 2016)'
_computing_structure_refinement 'SHELXL-2018/1 (Sheldrick, 2018)'
_computing_structure_solution 'SHELXS Version 2013/1 (Sheldrick, 2008)'
_diffrn_ambient_temperature 93(2)
_diffrn_detector_area_resol_mean 5.811
_diffrn_measured_fraction_theta_full 0.999
_diffrn_measured_fraction_theta_max 0.876
_diffrn_measurement_device_type 'Rigaku XtaLAB P200'
_diffrn_measurement_method '\w scans'
_diffrn_radiation_type MoK\a
_diffrn_radiation_wavelength 0.71073
_diffrn_reflns_av_R_equivalents 0.0205
_diffrn_reflns_av_unetI/netI 0.0268
_diffrn_reflns_Laue_measured_fraction_full 0.999
_diffrn_reflns_Laue_measured_fraction_max 0.876
_diffrn_reflns_limit_h_max 7
_diffrn_reflns_limit_h_min -9
_diffrn_reflns_limit_k_max 12
_diffrn_reflns_limit_k_min -12
_diffrn_reflns_limit_l_max 19
_diffrn_reflns_limit_l_min -19
_diffrn_reflns_number 15510
_diffrn_reflns_point_group_measured_fraction_full 0.865
_diffrn_reflns_point_group_measured_fraction_max 0.712
_diffrn_reflns_theta_full 25.242
_diffrn_reflns_theta_max 28.818
_diffrn_reflns_theta_min 2.807
_diffrn_source 'rotating anode X-ray generator'
_exptl_absorpt_coefficient_mu 0.089
_exptl_absorpt_correction_T_max 1.00000
_exptl_absorpt_correction_T_min 0.90546
_exptl_absorpt_correction_type multi-scan
_exptl_absorpt_process_details
;
CrysAlisPro 1.171.40.43a (Rigaku Oxford Diffraction, 2019)
Empirical absorption correction using spherical harmonics,
 implemented in SCALE3 ABSPACK scaling algorithm.
;
_exptl_crystal_colour 'pale yellow'
_exptl_crystal_density_diffrn 1.369
_exptl_crystal_description prism
_exptl_crystal_F_000 424
_exptl_crystal_size_max 0.220
_exptl_crystal_size_mid 0.100
_exptl_crystal_size_min 0.060
_refine_diff_density_max 0.303
_refine_diff_density_min -0.228
_refine_diff_density_rms 0.043
_refine_ls_abs_structure_details
;
 Flack x determined using 2500 quotients [(I+)-(I-)]/[(I+)+(I-)]
 (Parsons, Flack and Wagner, Acta Cryst. B69 (2013) 249-259).
;
_refine_ls_abs_structure_Flack -0.2(3)
_refine_ls_extinction_method none
_refine_ls_goodness_of_fit_ref 1.076
_refine_ls_hydrogen_treatment mixed
_refine_ls_matrix_type full
_refine_ls_number_parameters 567
_refine_ls_number_reflns 7323
_refine_ls_number_restraints 3
_refine_ls_restrained_S_all 1.076
_refine_ls_R_factor_all 0.0368
_refine_ls_R_factor_gt 0.0337
_refine_ls_shift/su_max 0.000
_refine_ls_shift/su_mean 0.000
_refine_ls_structure_factor_coef Fsqd
_refine_ls_weighting_details 'w=1/[\s^2^(Fo^2^)+(0.0537P)^2^+0.1283P] where P=(Fo^2^+2Fc^2^)/3'
_refine_ls_weighting_scheme calc
_refine_ls_wR_factor_gt 0.0904
_refine_ls_wR_factor_ref 0.0923
_reflns_Friedel_coverage 0.625
_reflns_Friedel_fraction_full 0.731
_reflns_Friedel_fraction_max 0.548
_reflns_number_gt 6806
_reflns_number_total 7323
_reflns_threshold_expression 'I > 2\s(I)'
_cod_data_source_file d0sc00194e2.cif
_cod_data_source_block RpB
_cod_depositor_comments
;Adding full bibliography for 1557371.cif.

 Adding full bibliography for 1557371.cif.
;
_cod_database_code 1557371
_shelx_shelxl_version_number 2018/1
_shelx_space_group_comment
;
The symmetry employed for this shelxl refinement is uniquely defined
by the following loop, which should always be used as a source of
symmetry information in preference to the above space-group names.
They are only intended as comments.
;
_shelx_estimated_absorpt_t_min 0.981
_shelx_estimated_absorpt_t_max 0.995
_oxdiff_exptl_absorpt_empirical_full_min 0.808
_oxdiff_exptl_absorpt_empirical_full_max 1.478
_oxdiff_exptl_absorpt_empirical_details
;
Empirical correction (ABSPACK) includes:
- Absorption correction using spherical harmonics
- Frame scaling
;

loop_
_space_group_symop_operation_xyz
'x, y, z'

loop_
_atom_site_label
_atom_site_type_symbol
_atom_site_fract_x
_atom_site_fract_y
_atom_site_fract_z
_atom_site_U_iso_or_equiv
_atom_site_adp_type
_atom_site_occupancy
_atom_site_site_symmetry_order
_atom_site_calc_flag
_atom_site_refinement_flags_posn
_atom_site_refinement_flags_adp
_atom_site_refinement_flags_occupancy
_atom_site_disorder_assembly
_atom_site_disorder_group
O1 O 0.1980(2) 0.46945(16) -0.05341(11) 0.0191(4) Uani 1 1 d . . . . .
C1 C 0.3144(3) 0.3618(2) -0.09149(15) 0.0153(5) Uani 1 1 d . . . . .
H1 H 0.344387 0.357020 -0.156927 0.018 Uiso 1 1 calc R U . . .
C2 C 0.4096(3) 0.2407(2) -0.04289(15) 0.0129(4) Uani 1 1 d . . . . .
C3 C 0.5350(3) 0.1242(2) -0.09316(15) 0.0141(4) Uani 1 1 d . . . . .
H2 H 0.557779 0.124609 -0.158549 0.017 Uiso 1 1 calc R U . . .
C4 C 0.6298(3) 0.0049(2) -0.04934(14) 0.0133(4) Uani 1 1 d . . . . .
C5 C 0.7653(4) -0.1144(2) -0.10021(15) 0.0159(5) Uani 1 1 d . . . . .
H3 H 0.786017 -0.116635 -0.165595 0.019 Uiso 1 1 calc R U . . .
C6 C 0.8654(4) -0.2252(2) -0.05671(16) 0.0195(5) Uani 1 1 d . . . . .
H4 H 0.957770 -0.302871 -0.091559 0.023 Uiso 1 1 calc R U . . .
C7 C 0.8312(3) -0.2241(2) 0.04064(15) 0.0184(4) Uani 1 1 d . . . . .
H5 H 0.901709 -0.301453 0.070755 0.022 Uiso 1 1 calc R U . . .
C8 C 0.6979(4) -0.1132(2) 0.09245(15) 0.0161(5) Uani 1 1 d . . . . .
H6 H 0.673486 -0.116376 0.157758 0.019 Uiso 1 1 calc R U . . .
C9 C 0.5962(3) 0.0063(2) 0.04910(15) 0.0130(4) Uani 1 1 d . . . . .
C10 C 0.4654(3) 0.1268(2) 0.10123(14) 0.0132(4) Uani 1 1 d . . . . .
C11 C 0.3745(3) 0.2408(2) 0.05555(15) 0.0141(5) Uani 1 1 d . . . . .
O2 O 0.2514(3) 0.35619(18) 0.10545(11) 0.0184(4) Uani 1 1 d . . . . .
H7 H 0.212(4) 0.419(3) 0.0681(17) 0.017(6) Uiso 1 1 d . . . . .
C12 C 0.4263(3) 0.1308(2) 0.20433(14) 0.0131(4) Uani 1 1 d . . . . .
C13 C 0.2777(3) 0.0721(2) 0.25471(15) 0.0150(5) Uani 1 1 d . . . . .
C14 C 0.1655(3) 0.0022(2) 0.21072(15) 0.0165(5) Uani 1 1 d . . . . .
H8 H 0.192940 -0.008923 0.145466 0.020 Uiso 1 1 calc R U . . .
C15 C 0.0194(4) -0.0489(2) 0.26129(17) 0.0203(5) Uani 1 1 d . . . . .
H9 H -0.054679 -0.093756 0.230675 0.024 Uiso 1 1 calc R U . . .
C16 C -0.0231(4) -0.0358(2) 0.35880(16) 0.0207(5) Uani 1 1 d . . . . .
H10 H -0.126175 -0.070631 0.393171 0.025 Uiso 1 1 calc R U . . .
C17 C 0.0844(4) 0.0268(2) 0.40304(15) 0.0194(5) Uani 1 1 d . . . . .
H11 H 0.057143 0.033370 0.468464 0.023 Uiso 1 1 calc R U . . .
C18 C 0.2365(3) 0.0824(2) 0.35314(14) 0.0159(5) Uani 1 1 d . . . . .
C19 C 0.3469(3) 0.1499(2) 0.39781(15) 0.0178(5) Uani 1 1 d . . . . .
H12 H 0.320948 0.157119 0.463208 0.021 Uiso 1 1 calc R U . . .
C20 C 0.4897(3) 0.2047(2) 0.34906(15) 0.0170(5) Uani 1 1 d . . . . .
H13 H 0.562140 0.249639 0.380652 0.020 Uiso 1 1 calc R U . . .
C21 C 0.5312(3) 0.1952(2) 0.25190(15) 0.0154(5) Uani 1 1 d . . . . .
O3 O 0.6719(2) 0.24986(18) 0.19860(10) 0.0179(4) Uani 1 1 d . . . . .
C22 C 0.7988(4) 0.3065(2) 0.24170(16) 0.0158(5) Uani 1 1 d . . . . .
H14 H 0.924863 0.298195 0.197676 0.019 Uiso 1 1 calc R U . . .
H15 H 0.829616 0.249512 0.295432 0.019 Uiso 1 1 calc R U . . .
C23 C 0.7104(4) 0.4589(2) 0.27356(14) 0.0176(5) Uani 1 1 d . . . . .
N1 N 0.8385(4) 0.5132(2) 0.30772(14) 0.0240(5) Uani 1 1 d . . . . .
C24 C 0.7748(5) 0.6485(3) 0.33728(18) 0.0336(7) Uani 1 1 d . . . . .
H16 H 0.862893 0.687680 0.362209 0.040 Uiso 1 1 calc R U . . .
C25 C 0.5909(5) 0.7335(3) 0.33374(19) 0.0365(7) Uani 1 1 d . . . . .
H17 H 0.553521 0.829139 0.354928 0.044 Uiso 1 1 calc R U . . .
C26 C 0.4615(5) 0.6778(3) 0.29902(18) 0.0351(7) Uani 1 1 d . . . . .
H18 H 0.332406 0.734496 0.296348 0.042 Uiso 1 1 calc R U . . .
C27 C 0.5211(4) 0.5361(3) 0.26731(16) 0.0243(5) Uani 1 1 d . . . . .
H19 H 0.434671 0.494977 0.242576 0.029 Uiso 1 1 calc R U . . .
O4 O 0.3921(2) 0.73329(17) 0.97352(11) 0.0209(4) Uani 1 1 d . . . . .
C28 C 0.4928(4) 0.6301(2) 1.00557(15) 0.0167(5) Uani 1 1 d . . . . .
H20 H 0.474187 0.625587 1.070760 0.020 Uiso 1 1 calc R U . . .
C29 C 0.6392(3) 0.5134(2) 0.95131(14) 0.0139(5) Uani 1 1 d . . . . .
C30 C 0.7356(3) 0.3997(2) 0.99528(14) 0.0126(4) Uani 1 1 d . . . . .
H21 H 0.710157 0.400753 1.060713 0.015 Uiso 1 1 calc R U . . .
C31 C 0.8713(3) 0.2812(2) 0.94598(14) 0.0128(4) Uani 1 1 d . . . . .
C32 C 0.9666(3) 0.1623(2) 0.99088(15) 0.0138(5) Uani 1 1 d . . . . .
H22 H 0.940392 0.161778 1.056280 0.017 Uiso 1 1 calc R U . . .
C33 C 1.0962(3) 0.0474(2) 0.94163(16) 0.0150(4) Uani 1 1 d . . . . .
H23 H 1.159513 -0.031901 0.972533 0.018 Uiso 1 1 calc R U . . .
C34 C 1.1343(3) 0.0487(2) 0.84453(14) 0.0161(4) Uani 1 1 d . . . . .
H24 H 1.224291 -0.030551 0.810253 0.019 Uiso 1 1 calc R U . . .
C35 C 1.0440(3) 0.1622(2) 0.79864(15) 0.0141(5) Uani 1 1 d . . . . .
H25 H 1.072215 0.160183 0.733202 0.017 Uiso 1 1 calc R U . . .
C36 C 0.9090(3) 0.2824(2) 0.84761(14) 0.0117(4) Uani 1 1 d . . . . .
C37 C 0.8111(3) 0.4018(2) 0.80186(14) 0.0118(4) Uani 1 1 d . . . . .
C38 C 0.6781(3) 0.5139(2) 0.85266(14) 0.0132(4) Uani 1 1 d . . . . .
O5 O 0.5822(3) 0.62508(17) 0.80804(11) 0.0184(4) Uani 1 1 d . . . . .
H26 H 0.508(4) 0.682(3) 0.852(2) 0.028(8) Uiso 1 1 d . . . . .
C39 C 0.8550(3) 0.4037(2) 0.69890(14) 0.0130(4) Uani 1 1 d . . . . .
C40 C 1.0056(3) 0.4637(2) 0.65217(14) 0.0123(4) Uani 1 1 d . . . . .
C41 C 1.1174(3) 0.5273(2) 0.69996(15) 0.0141(4) Uani 1 1 d . . . . .
H27 H 1.087522 0.534392 0.765370 0.017 Uiso 1 1 calc R U . . .
C42 C 1.2681(3) 0.5787(2) 0.65279(16) 0.0163(5) Uani 1 1 d . . . . .
H28 H 1.342523 0.619543 0.685827 0.020 Uiso 1 1 calc R U . . .
C43 C 1.3132(3) 0.5710(2) 0.55520(16) 0.0180(5) Uani 1 1 d . . . . .
H29 H 1.418617 0.605677 0.523096 0.022 Uiso 1 1 calc R U . . .
C44 C 1.2051(3) 0.5137(2) 0.50707(15) 0.0168(5) Uani 1 1 d . . . . .
H30 H 1.233694 0.511442 0.441631 0.020 Uiso 1 1 calc R U . . .
C45 C 1.0509(3) 0.4575(2) 0.55381(14) 0.0142(4) Uani 1 1 d . . . . .
C46 C 0.9438(3) 0.3922(2) 0.50513(14) 0.0157(5) Uani 1 1 d . . . . .
H31 H 0.972810 0.388216 0.439682 0.019 Uiso 1 1 calc R U . . .
C47 C 0.7994(3) 0.3348(2) 0.55068(14) 0.0159(5) Uani 1 1 d . . . . .
H32 H 0.728824 0.291080 0.517135 0.019 Uiso 1 1 calc R U . . .
C48 C 0.7555(3) 0.3408(2) 0.64844(14) 0.0132(4) Uani 1 1 d . . . . .
O6 O 0.6153(2) 0.28195(16) 0.69875(10) 0.0159(3) Uani 1 1 d . . . . .
C49 C 0.4872(3) 0.2297(2) 0.65358(16) 0.0149(4) Uani 1 1 d . . . . .
H33 H 0.471516 0.281758 0.596458 0.018 Uiso 1 1 calc R U . . .
H34 H 0.355065 0.248490 0.694162 0.018 Uiso 1 1 calc R U . . .
C50 C 0.5616(3) 0.0741(2) 0.62938(14) 0.0138(5) Uani 1 1 d . . . . .
N2 N 0.4265(3) 0.0211(2) 0.60260(13) 0.0176(4) Uani 1 1 d . . . . .
C51 C 0.4774(4) -0.1172(3) 0.58161(17) 0.0224(5) Uani 1 1 d . . . . .
H35 H 0.382884 -0.155827 0.561756 0.027 Uiso 1 1 calc R U . . .
C52 C 0.6605(4) -0.2073(2) 0.58719(17) 0.0241(5) Uani 1 1 d . . . . .
H36 H 0.690027 -0.305077 0.572247 0.029 Uiso 1 1 calc R U . . .
C53 C 0.7988(4) -0.1506(3) 0.61512(17) 0.0232(5) Uani 1 1 d . . . . .
H37 H 0.925672 -0.208992 0.619932 0.028 Uiso 1 1 calc R U . . .
C54 C 0.7492(4) -0.0070(2) 0.63603(16) 0.0190(5) Uani 1 1 d . . . . .
H38 H 0.842117 0.034774 0.654538 0.023 Uiso 1 1 calc R U . . .

loop_
_atom_site_aniso_label
_atom_site_aniso_U_11
_atom_site_aniso_U_22
_atom_site_aniso_U_33
_atom_site_aniso_U_23
_atom_site_aniso_U_13
_atom_site_aniso_U_12
O1 0.0174(8) 0.0155(8) 0.0233(8) 0.0025(6) -0.0040(7) -0.0024(6)
C1 0.0130(12) 0.0190(12) 0.0153(10) 0.0019(9) -0.0019(9) -0.0076(10)
C2 0.0104(11) 0.0142(11) 0.0164(11) 0.0022(8) -0.0028(9) -0.0067(9)
C3 0.0140(11) 0.0197(11) 0.0111(9) -0.0007(8) -0.0021(9) -0.0087(9)
C4 0.0123(11) 0.0134(10) 0.0156(10) 0.0003(8) -0.0023(9) -0.0063(9)
C5 0.0161(11) 0.0166(11) 0.0151(10) -0.0040(8) -0.0004(9) -0.0061(9)
C6 0.0172(12) 0.0155(11) 0.0243(11) -0.0053(9) -0.0021(10) -0.0027(9)
C7 0.0196(11) 0.0131(10) 0.0228(11) 0.0025(8) -0.0070(9) -0.0029(8)
C8 0.0181(12) 0.0167(11) 0.0154(10) 0.0014(9) -0.0057(9) -0.0063(9)
C9 0.0120(11) 0.0127(10) 0.0158(10) -0.0001(8) -0.0023(9) -0.0059(9)
C10 0.0129(11) 0.0151(11) 0.0126(10) -0.0003(8) -0.0028(9) -0.0054(9)
C11 0.0117(11) 0.0152(11) 0.0158(10) -0.0021(8) -0.0009(9) -0.0055(9)
O2 0.0192(9) 0.0149(8) 0.0167(8) -0.0006(6) -0.0023(7) 0.0020(7)
C12 0.0127(11) 0.0138(10) 0.0111(10) 0.0002(8) -0.0013(9) -0.0011(9)
C13 0.0143(11) 0.0127(10) 0.0149(10) -0.0004(8) -0.0019(9) 0.0012(9)
C14 0.0173(12) 0.0139(11) 0.0166(10) 0.0011(8) -0.0044(9) -0.0005(9)
C15 0.0183(13) 0.0167(11) 0.0264(12) 0.0010(9) -0.0053(10) -0.0049(10)
C16 0.0180(12) 0.0183(12) 0.0225(11) 0.0041(9) 0.0038(10) -0.0046(10)
C17 0.0203(13) 0.0168(11) 0.0159(10) 0.0026(9) 0.0020(9) -0.0001(9)
C18 0.0167(12) 0.0141(11) 0.0139(10) 0.0014(8) -0.0013(9) -0.0002(9)
C19 0.0184(13) 0.0195(11) 0.0115(10) -0.0007(8) -0.0013(9) 0.0008(9)
C20 0.0162(12) 0.0199(11) 0.0150(10) -0.0018(9) -0.0048(9) -0.0038(9)
C21 0.0137(12) 0.0148(11) 0.0160(11) 0.0009(8) -0.0009(9) -0.0021(9)
O3 0.0173(9) 0.0262(9) 0.0133(7) -0.0023(6) -0.0019(7) -0.0119(7)
C22 0.0144(11) 0.0170(11) 0.0162(10) -0.0004(8) -0.0040(9) -0.0038(9)
C23 0.0231(13) 0.0158(11) 0.0107(10) 0.0018(8) 0.0003(9) -0.0021(10)
N1 0.0371(13) 0.0162(10) 0.0204(10) -0.0008(8) -0.0101(9) -0.0066(9)
C24 0.059(2) 0.0180(12) 0.0264(13) -0.0007(10) -0.0126(13) -0.0111(13)
C25 0.060(2) 0.0180(13) 0.0231(12) 0.0004(10) -0.0013(13) -0.0011(13)
C26 0.0341(16) 0.0268(14) 0.0267(13) 0.0108(11) 0.0075(12) 0.0121(12)
C27 0.0219(13) 0.0266(13) 0.0176(11) 0.0060(10) 0.0011(10) 0.0013(10)
O4 0.0202(9) 0.0167(8) 0.0221(8) -0.0025(6) -0.0024(7) 0.0007(7)
C28 0.0183(12) 0.0162(11) 0.0152(10) -0.0002(8) -0.0014(9) -0.0051(9)
C29 0.0123(11) 0.0156(11) 0.0144(10) -0.0020(8) -0.0013(9) -0.0057(9)
C30 0.0127(11) 0.0145(11) 0.0121(10) 0.0016(8) -0.0028(9) -0.0063(9)
C31 0.0117(11) 0.0138(11) 0.0142(10) -0.0005(8) -0.0026(9) -0.0059(9)
C32 0.0138(12) 0.0144(11) 0.0151(10) 0.0016(9) -0.0043(9) -0.0062(9)
C33 0.0111(11) 0.0145(11) 0.0206(10) 0.0029(8) -0.0050(9) -0.0041(9)
C34 0.0122(10) 0.0148(10) 0.0201(10) -0.0030(8) -0.0023(8) -0.0021(8)
C35 0.0129(11) 0.0160(11) 0.0137(10) -0.0010(8) 0.0001(9) -0.0063(9)
C36 0.0092(11) 0.0132(11) 0.0137(10) 0.0002(8) -0.0014(8) -0.0052(8)
C37 0.0118(11) 0.0135(11) 0.0112(10) 0.0000(8) -0.0010(9) -0.0061(9)
C38 0.0141(11) 0.0133(10) 0.0143(10) 0.0026(8) -0.0055(9) -0.0055(9)
O5 0.0237(9) 0.0125(8) 0.0149(7) -0.0005(6) -0.0034(7) 0.0021(7)
C39 0.0142(12) 0.0110(10) 0.0122(10) -0.0001(8) -0.0023(9) -0.0006(9)
C40 0.0120(11) 0.0093(10) 0.0136(10) 0.0007(8) -0.0015(9) -0.0002(8)
C41 0.0146(11) 0.0113(10) 0.0149(10) -0.0004(8) -0.0024(9) -0.0012(9)
C42 0.0156(12) 0.0122(10) 0.0204(11) -0.0004(8) -0.0029(9) -0.0030(9)
C43 0.0147(12) 0.0130(11) 0.0238(11) 0.0014(9) 0.0020(9) -0.0036(9)
C44 0.0172(12) 0.0151(11) 0.0152(10) 0.0019(8) 0.0011(9) -0.0023(9)
C45 0.0134(11) 0.0119(10) 0.0148(10) 0.0011(8) -0.0018(9) 0.0002(8)
C46 0.0179(12) 0.0162(11) 0.0101(10) 0.0001(8) -0.0015(9) -0.0007(9)
C47 0.0175(12) 0.0169(11) 0.0129(10) -0.0023(8) -0.0055(9) -0.0022(9)
C48 0.0119(11) 0.0123(10) 0.0137(10) -0.0001(8) 0.0006(9) -0.0026(8)
O6 0.0162(8) 0.0190(8) 0.0149(7) -0.0003(6) -0.0025(6) -0.0092(7)
C49 0.0131(11) 0.0149(10) 0.0165(10) -0.0031(8) -0.0013(9) -0.0044(9)
C50 0.0167(12) 0.0162(11) 0.0079(9) 0.0013(8) -0.0005(9) -0.0044(9)
N2 0.0212(10) 0.0157(9) 0.0174(9) 0.0002(7) -0.0051(8) -0.0063(8)
C51 0.0258(13) 0.0183(11) 0.0253(12) -0.0018(9) -0.0083(10) -0.0071(10)
C52 0.0306(14) 0.0126(11) 0.0277(12) -0.0018(9) -0.0066(11) -0.0024(10)
C53 0.0212(13) 0.0190(12) 0.0254(12) 0.0019(10) -0.0055(10) 0.0018(10)
C54 0.0176(12) 0.0196(12) 0.0203(11) 0.0004(9) -0.0047(10) -0.0052(10)

loop_
_atom_type_symbol
_atom_type_description
_atom_type_scat_dispersion_real
_atom_type_scat_dispersion_imag
_atom_type_scat_source
C C 0.0033 0.0016 'International Tables Vol C Tables 4.2.6.8 and 6.1.1.4'
H H 0.0000 0.0000 'International Tables Vol C Tables 4.2.6.8 and 6.1.1.4'
N N 0.0061 0.0033 'International Tables Vol C Tables 4.2.6.8 and 6.1.1.4'
O O 0.0106 0.0060 'International Tables Vol C Tables 4.2.6.8 and 6.1.1.4'

loop_
_geom_angle_atom_site_label_1
_geom_angle_atom_site_label_2
_geom_angle_atom_site_label_3
_geom_angle
_geom_angle_site_symmetry_1
_geom_angle_site_symmetry_3
_geom_angle_publ_flag
O1 C1 C2 124.3(2) . . ?
O1 C1 H1 117.8 . . ?
C2 C1 H1 117.8 . . ?
C3 C2 C11 119.7(2) . . ?
C3 C2 C1 119.13(19) . . ?
C11 C2 C1 121.1(2) . . ?
C2 C3 C4 121.17(19) . . ?
C2 C3 H2 119.4 . . ?
C4 C3 H2 119.4 . . ?
C3 C4 C5 121.89(19) . . ?
C3 C4 C9 118.86(19) . . ?
C5 C4 C9 119.2(2) . . ?
C6 C5 C4 121.1(2) . . ?
C6 C5 H3 119.4 . . ?
C4 C5 H3 119.4 . . ?
C5 C6 C7 119.6(2) . . ?
C5 C6 H4 120.2 . . ?
C7 C6 H4 120.2 . . ?
C8 C7 C6 121.2(2) . . ?
C8 C7 H5 119.4 . . ?
C6 C7 H5 119.4 . . ?
C7 C8 C9 120.5(2) . . ?
C7 C8 H6 119.8 . . ?
C9 C8 H6 119.8 . . ?
C8 C9 C10 121.7(2) . . ?
C8 C9 C4 118.27(19) . . ?
C10 C9 C4 120.0(2) . . ?
C11 C10 C9 119.24(18) . . ?
C11 C10 C12 119.6(2) . . ?
C9 C10 C12 121.1(2) . . ?
O2 C11 C10 119.11(19) . . ?
O2 C11 C2 119.9(2) . . ?
C10 C11 C2 121.0(2) . . ?
C11 O2 H7 108.1(17) . . ?
C21 C12 C13 119.24(18) . . ?
C21 C12 C10 120.33(19) . . ?
C13 C12 C10 120.41(19) . . ?
C12 C13 C18 119.6(2) . . ?
C12 C13 C14 122.54(19) . . ?
C18 C13 C14 117.9(2) . . ?
C15 C14 C13 120.9(2) . . ?
C15 C14 H8 119.6 . . ?
C13 C14 H8 119.6 . . ?
C14 C15 C16 120.9(2) . . ?
C14 C15 H9 119.6 . . ?
C16 C15 H9 119.6 . . ?
C17 C16 C15 119.8(2) . . ?
C17 C16 H10 120.1 . . ?
C15 C16 H10 120.1 . . ?
C16 C17 C18 121.2(2) . . ?
C16 C17 H11 119.4 . . ?
C18 C17 H11 119.4 . . ?
C19 C18 C17 121.95(19) . . ?
C19 C18 C13 118.7(2) . . ?
C17 C18 C13 119.4(2) . . ?
C20 C19 C18 121.3(2) . . ?
C20 C19 H12 119.4 . . ?
C18 C19 H12 119.4 . . ?
C19 C20 C21 120.5(2) . . ?
C19 C20 H13 119.8 . . ?
C21 C20 H13 119.8 . . ?
O3 C21 C12 115.92(18) . . ?
O3 C21 C20 123.4(2) . . ?
C12 C21 C20 120.7(2) . . ?
C21 O3 C22 119.56(16) . . ?
O3 C22 C23 113.48(19) . . ?
O3 C22 H14 108.9 . . ?
C23 C22 H14 108.9 . . ?
O3 C22 H15 108.9 . . ?
C23 C22 H15 108.9 . . ?
H14 C22 H15 107.7 . . ?
N1 C23 C27 123.3(2) . . ?
N1 C23 C22 112.4(2) . . ?
C27 C23 C22 124.3(2) . . ?
C24 N1 C23 117.1(2) . . ?
N1 C24 C25 124.0(3) . . ?
N1 C24 H16 118.0 . . ?
C25 C24 H16 118.0 . . ?
C24 C25 C26 118.6(2) . . ?
C24 C25 H17 120.7 . . ?
C26 C25 H17 120.7 . . ?
C25 C26 C27 119.5(3) . . ?
C25 C26 H18 120.2 . . ?
C27 C26 H18 120.2 . . ?
C23 C27 C26 117.4(3) . . ?
C23 C27 H19 121.3 . . ?
C26 C27 H19 121.3 . . ?
O4 C28 C29 125.0(2) . . ?
O4 C28 H20 117.5 . . ?
C29 C28 H20 117.5 . . ?
C30 C29 C38 119.6(2) . . ?
C30 C29 C28 119.60(19) . . ?
C38 C29 C28 120.7(2) . . ?
C29 C30 C31 121.86(19) . . ?
C29 C30 H21 119.1 . . ?
C31 C30 H21 119.1 . . ?
C30 C31 C32 122.05(19) . . ?
C30 C31 C36 118.1(2) . . ?
C32 C31 C36 119.80(19) . . ?
C33 C32 C31 121.1(2) . . ?
C33 C32 H22 119.4 . . ?
C31 C32 H22 119.4 . . ?
C32 C33 C34 119.2(2) . . ?
C32 C33 H23 120.4 . . ?
C34 C33 H23 120.4 . . ?
C35 C34 C33 121.3(2) . . ?
C35 C34 H24 119.4 . . ?
C33 C34 H24 119.4 . . ?
C34 C35 C36 120.91(19) . . ?
C34 C35 H25 119.5 . . ?
C36 C35 H25 119.5 . . ?
C35 C36 C31 117.7(2) . . ?
C35 C36 C37 122.28(18) . . ?
C31 C36 C37 120.01(19) . . ?
C38 C37 C36 119.81(18) . . ?
C38 C37 C39 120.5(2) . . ?
C36 C37 C39 119.65(19) . . ?
O5 C38 C37 119.10(19) . . ?
O5 C38 C29 120.36(19) . . ?
C37 C38 C29 120.5(2) . . ?
C38 O5 H26 103.5(18) . . ?
C48 C39 C40 119.37(18) . . ?
C48 C39 C37 119.87(19) . . ?
C40 C39 C37 120.69(19) . . ?
C39 C40 C41 122.34(18) . . ?
C39 C40 C45 119.38(19) . . ?
C41 C40 C45 118.26(19) . . ?
C42 C41 C40 120.9(2) . . ?
C42 C41 H27 119.5 . . ?
C40 C41 H27 119.5 . . ?
C41 C42 C43 120.4(2) . . ?
C41 C42 H28 119.8 . . ?
C43 C42 H28 119.8 . . ?
C44 C43 C42 120.1(2) . . ?
C44 C43 H29 119.9 . . ?
C42 C43 H29 119.9 . . ?
C43 C44 C45 120.8(2) . . ?
C43 C44 H30 119.6 . . ?
C45 C44 H30 119.6 . . ?
C46 C45 C44 121.46(19) . . ?
C46 C45 C40 119.05(19) . . ?
C44 C45 C40 119.47(19) . . ?
C47 C46 C45 121.13(19) . . ?
C47 C46 H31 119.4 . . ?
C45 C46 H31 119.4 . . ?
C46 C47 C48 119.5(2) . . ?
C46 C47 H32 120.2 . . ?
C48 C47 H32 120.2 . . ?
C39 C48 O6 115.88(18) . . ?
C39 C48 C47 121.5(2) . . ?
O6 C48 C47 122.57(19) . . ?
C48 O6 C49 120.20(17) . . ?
O6 C49 C50 113.46(19) . . ?
O6 C49 H33 108.9 . . ?
C50 C49 H33 108.9 . . ?
O6 C49 H34 108.9 . . ?
C50 C49 H34 108.9 . . ?
H33 C49 H34 107.7 . . ?
N2 C50 C54 123.0(2) . . ?
N2 C50 C49 113.06(19) . . ?
C54 C50 C49 123.9(2) . . ?
C50 N2 C51 117.4(2) . . ?
N2 C51 C52 123.7(2) . . ?
N2 C51 H35 118.1 . . ?
C52 C51 H35 118.1 . . ?
C53 C52 C51 118.1(2) . . ?
C53 C52 H36 121.0 . . ?
C51 C52 H36 121.0 . . ?
C52 C53 C54 118.9(2) . . ?
C52 C53 H37 120.5 . . ?
C54 C53 H37 120.5 . . ?
C50 C54 C53 118.8(2) . . ?
C50 C54 H38 120.6 . . ?
C53 C54 H38 120.6 . . ?

loop_
_geom_bond_atom_site_label_1
_geom_bond_atom_site_label_2
_geom_bond_distance
_geom_bond_site_symmetry_2
_geom_bond_publ_flag
O1 C1 1.228(3) . ?
C1 C2 1.458(3) . ?
C1 H1 0.9500 . ?
C2 C3 1.379(3) . ?
C2 C11 1.430(3) . ?
C3 C4 1.406(3) . ?
C3 H2 0.9500 . ?
C4 C5 1.426(3) . ?
C4 C9 1.430(3) . ?
C5 C6 1.361(3) . ?
C5 H3 0.9500 . ?
C6 C7 1.414(3) . ?
C6 H4 0.9500 . ?
C7 C8 1.373(3) . ?
C7 H5 0.9500 . ?
C8 C9 1.421(3) . ?
C8 H6 0.9500 . ?
C9 C10 1.430(3) . ?
C10 C11 1.376(3) . ?
C10 C12 1.497(3) . ?
C11 O2 1.364(3) . ?
O2 H7 0.85(3) . ?
C12 C21 1.388(3) . ?
C12 C13 1.423(3) . ?
C13 C18 1.430(3) . ?
C13 C14 1.430(3) . ?
C14 C15 1.366(3) . ?
C14 H8 0.9500 . ?
C15 C16 1.417(3) . ?
C15 H9 0.9500 . ?
C16 C17 1.361(3) . ?
C16 H10 0.9500 . ?
C17 C18 1.421(3) . ?
C17 H11 0.9500 . ?
C18 C19 1.411(3) . ?
C19 C20 1.359(3) . ?
C19 H12 0.9500 . ?
C20 C21 1.411(3) . ?
C20 H13 0.9500 . ?
C21 O3 1.375(3) . ?
O3 C22 1.427(3) . ?
C22 C23 1.511(3) . ?
C22 H14 0.9900 . ?
C22 H15 0.9900 . ?
C23 N1 1.350(3) . ?
C23 C27 1.382(4) . ?
N1 C24 1.340(3) . ?
C24 C25 1.367(5) . ?
C24 H16 0.9500 . ?
C25 C26 1.370(4) . ?
C25 H17 0.9500 . ?
C26 C27 1.408(4) . ?
C26 H18 0.9500 . ?
C27 H19 0.9500 . ?
O4 C28 1.224(3) . ?
C28 C29 1.461(3) . ?
C28 H20 0.9500 . ?
C29 C30 1.373(3) . ?
C29 C38 1.433(3) . ?
C30 C31 1.412(3) . ?
C30 H21 0.9500 . ?
C31 C32 1.413(3) . ?
C31 C36 1.429(3) . ?
C32 C33 1.372(3) . ?
C32 H22 0.9500 . ?
C33 C34 1.410(3) . ?
C33 H23 0.9500 . ?
C34 C35 1.372(3) . ?
C34 H24 0.9500 . ?
C35 C36 1.420(3) . ?
C35 H25 0.9500 . ?
C36 C37 1.430(3) . ?
C37 C38 1.373(3) . ?
C37 C39 1.496(3) . ?
C38 O5 1.361(3) . ?
O5 H26 0.86(3) . ?
C39 C48 1.377(3) . ?
C39 C40 1.421(3) . ?
C40 C41 1.424(3) . ?
C40 C45 1.428(3) . ?
C41 C42 1.374(3) . ?
C41 H27 0.9500 . ?
C42 C43 1.417(3) . ?
C42 H28 0.9500 . ?
C43 C44 1.370(3) . ?
C43 H29 0.9500 . ?
C44 C45 1.419(3) . ?
C44 H30 0.9500 . ?
C45 C46 1.416(3) . ?
C46 C47 1.366(3) . ?
C46 H31 0.9500 . ?
C47 C48 1.419(3) . ?
C47 H32 0.9500 . ?
C48 O6 1.378(3) . ?
O6 C49 1.429(3) . ?
C49 C50 1.507(3) . ?
C49 H33 0.9900 . ?
C49 H34 0.9900 . ?
C50 N2 1.335(3) . ?
C50 C54 1.386(3) . ?
N2 C51 1.338(3) . ?
C51 C52 1.388(4) . ?
C51 H35 0.9500 . ?
C52 C53 1.383(4) . ?
C52 H36 0.9500 . ?
C53 C54 1.389(3) . ?
C53 H37 0.9500 . ?
C54 H38 0.9500 . ?

loop_
_geom_hbond_atom_site_label_D
_geom_hbond_atom_site_label_H
_geom_hbond_atom_site_label_A
_geom_hbond_distance_DH
_geom_hbond_distance_HA
_geom_hbond_distance_DA
_geom_hbond_angle_DHA
_geom_hbond_site_symmetry_A
_geom_hbond_publ_flag
C1 H1 O6 0.95 2.56 3.393(3) 146.1 1_554 yes
O2 H7 O1 0.85(3) 1.87(3) 2.633(2) 149(2) . yes
O5 H26 O4 0.86(3) 1.84(3) 2.651(2) 155(3) . yes

loop_
_geom_torsion_atom_site_label_1
_geom_torsion_atom_site_label_2
_geom_torsion_atom_site_label_3
_geom_torsion_atom_site_label_4
_geom_torsion
_geom_torsion_site_symmetry_1
_geom_torsion_site_symmetry_2
_geom_torsion_site_symmetry_3
_geom_torsion_site_symmetry_4
_geom_torsion_publ_flag
O1 C1 C2 C3 178.8(2) . . . . ?
O1 C1 C2 C11 -1.1(3) . . . . ?
C11 C2 C3 C4 0.0(3) . . . . ?
C1 C2 C3 C4 -179.9(2) . . . . ?
C2 C3 C4 C5 -177.8(2) . . . . ?
C2 C3 C4 C9 -0.8(3) . . . . ?
C3 C4 C5 C6 175.7(2) . . . . ?
C9 C4 C5 C6 -1.3(3) . . . . ?
C4 C5 C6 C7 1.7(3) . . . . ?
C5 C6 C7 C8 0.2(3) . . . . ?
C6 C7 C8 C9 -2.5(3) . . . . ?
C7 C8 C9 C10 -176.3(2) . . . . ?
C7 C8 C9 C4 2.8(3) . . . . ?
C3 C4 C9 C8 -178.0(2) . . . . ?
C5 C4 C9 C8 -0.9(3) . . . . ?
C3 C4 C9 C10 1.1(3) . . . . ?
C5 C4 C9 C10 178.17(19) . . . . ?
C8 C9 C10 C11 178.5(2) . . . . ?
C4 C9 C10 C11 -0.6(3) . . . . ?
C8 C9 C10 C12 -1.4(3) . . . . ?
C4 C9 C10 C12 179.6(2) . . . . ?
C9 C10 C11 O2 -179.31(19) . . . . ?
C12 C10 C11 O2 0.5(3) . . . . ?
C9 C10 C11 C2 -0.2(3) . . . . ?
C12 C10 C11 C2 179.62(19) . . . . ?
C3 C2 C11 O2 179.63(19) . . . . ?
C1 C2 C11 O2 -0.5(3) . . . . ?
C3 C2 C11 C10 0.5(3) . . . . ?
C1 C2 C11 C10 -179.6(2) . . . . ?
C11 C10 C12 C21 -83.4(3) . . . . ?
C9 C10 C12 C21 96.4(3) . . . . ?
C11 C10 C12 C13 94.9(3) . . . . ?
C9 C10 C12 C13 -85.3(3) . . . . ?
C21 C12 C13 C18 1.0(3) . . . . ?
C10 C12 C13 C18 -177.3(2) . . . . ?
C21 C12 C13 C14 -179.0(2) . . . . ?
C10 C12 C13 C14 2.7(3) . . . . ?
C12 C13 C14 C15 -177.8(2) . . . . ?
C18 C13 C14 C15 2.1(3) . . . . ?
C13 C14 C15 C16 -0.9(4) . . . . ?
C14 C15 C16 C17 -0.8(4) . . . . ?
C15 C16 C17 C18 1.4(3) . . . . ?
C16 C17 C18 C19 178.8(2) . . . . ?
C16 C17 C18 C13 -0.1(3) . . . . ?
C12 C13 C18 C19 -0.6(3) . . . . ?
C14 C13 C18 C19 179.4(2) . . . . ?
C12 C13 C18 C17 178.4(2) . . . . ?
C14 C13 C18 C17 -1.6(3) . . . . ?
C17 C18 C19 C20 -178.9(2) . . . . ?
C13 C18 C19 C20 0.1(3) . . . . ?
C18 C19 C20 C21 0.0(4) . . . . ?
C13 C12 C21 O3 -179.81(19) . . . . ?
C10 C12 C21 O3 -1.5(3) . . . . ?
C13 C12 C21 C20 -0.9(3) . . . . ?
C10 C12 C21 C20 177.4(2) . . . . ?
C19 C20 C21 O3 179.2(2) . . . . ?
C19 C20 C21 C12 0.4(3) . . . . ?
C12 C21 O3 C22 -174.33(19) . . . . ?
C20 C21 O3 C22 6.8(3) . . . . ?
C21 O3 C22 C23 -85.6(2) . . . . ?
O3 C22 C23 N1 -175.31(18) . . . . ?
O3 C22 C23 C27 3.6(3) . . . . ?
C27 C23 N1 C24 0.6(3) . . . . ?
C22 C23 N1 C24 179.5(2) . . . . ?
C23 N1 C24 C25 -0.8(4) . . . . ?
N1 C24 C25 C26 0.8(4) . . . . ?
C24 C25 C26 C27 -0.6(4) . . . . ?
N1 C23 C27 C26 -0.4(3) . . . . ?
C22 C23 C27 C26 -179.2(2) . . . . ?
C25 C26 C27 C23 0.4(3) . . . . ?
O4 C28 C29 C30 -176.5(2) . . . . ?
O4 C28 C29 C38 1.1(4) . . . . ?
C38 C29 C30 C31 -0.8(3) . . . . ?
C28 C29 C30 C31 176.9(2) . . . . ?
C29 C30 C31 C32 -178.2(2) . . . . ?
C29 C30 C31 C36 0.7(3) . . . . ?
C30 C31 C32 C33 179.18(19) . . . . ?
C36 C31 C32 C33 0.4(3) . . . . ?
C31 C32 C33 C34 -0.1(3) . . . . ?
C32 C33 C34 C35 -0.2(3) . . . . ?
C33 C34 C35 C36 0.1(3) . . . . ?
C34 C35 C36 C31 0.2(3) . . . . ?
C34 C35 C36 C37 -179.4(2) . . . . ?
C30 C31 C36 C35 -179.29(19) . . . . ?
C32 C31 C36 C35 -0.4(3) . . . . ?
C30 C31 C36 C37 0.4(3) . . . . ?
C32 C31 C36 C37 179.21(19) . . . . ?
C35 C36 C37 C38 178.4(2) . . . . ?
C31 C36 C37 C38 -1.3(3) . . . . ?
C35 C36 C37 C39 -1.8(3) . . . . ?
C31 C36 C37 C39 178.54(19) . . . . ?
C36 C37 C38 O5 -178.26(18) . . . . ?
C39 C37 C38 O5 2.0(3) . . . . ?
C36 C37 C38 C29 1.1(3) . . . . ?
C39 C37 C38 C29 -178.65(19) . . . . ?
C30 C29 C38 O5 179.25(19) . . . . ?
C28 C29 C38 O5 1.6(3) . . . . ?
C30 C29 C38 C37 -0.1(3) . . . . ?
C28 C29 C38 C37 -177.8(2) . . . . ?
C38 C37 C39 C48 -95.4(3) . . . . ?
C36 C37 C39 C48 84.8(3) . . . . ?
C38 C37 C39 C40 87.7(3) . . . . ?
C36 C37 C39 C40 -92.1(2) . . . . ?
C48 C39 C40 C41 -178.5(2) . . . . ?
C37 C39 C40 C41 -1.6(3) . . . . ?
C48 C39 C40 C45 -0.1(3) . . . . ?
C37 C39 C40 C45 176.9(2) . . . . ?
C39 C40 C41 C42 177.0(2) . . . . ?
C45 C40 C41 C42 -1.5(3) . . . . ?
C40 C41 C42 C43 0.9(3) . . . . ?
C41 C42 C43 C44 0.8(3) . . . . ?
C42 C43 C44 C45 -1.9(3) . . . . ?
C43 C44 C45 C46 -177.1(2) . . . . ?
C43 C44 C45 C40 1.3(3) . . . . ?
C39 C40 C45 C46 0.3(3) . . . . ?
C41 C40 C45 C46 178.8(2) . . . . ?
C39 C40 C45 C44 -178.1(2) . . . . ?
C41 C40 C45 C44 0.4(3) . . . . ?
C44 C45 C46 C47 178.1(2) . . . . ?
C40 C45 C46 C47 -0.3(3) . . . . ?
C45 C46 C47 C48 0.1(3) . . . . ?
C40 C39 C48 O6 178.38(19) . . . . ?
C37 C39 C48 O6 1.4(3) . . . . ?
C40 C39 C48 C47 -0.1(3) . . . . ?
C37 C39 C48 C47 -177.1(2) . . . . ?
C46 C47 C48 C39 0.1(3) . . . . ?
C46 C47 C48 O6 -178.3(2) . . . . ?
C39 C48 O6 C49 172.31(18) . . . . ?
C47 C48 O6 C49 -9.2(3) . . . . ?
C48 O6 C49 C50 94.4(2) . . . . ?
O6 C49 C50 N2 168.69(17) . . . . ?
O6 C49 C50 C54 -9.9(3) . . . . ?
C54 C50 N2 C51 0.1(3) . . . . ?
C49 C50 N2 C51 -178.5(2) . . . . ?
C50 N2 C51 C52 0.7(4) . . . . ?
N2 C51 C52 C53 -0.7(4) . . . . ?
C51 C52 C53 C54 -0.2(4) . . . . ?
N2 C50 C54 C53 -0.9(3) . . . . ?
C49 C50 C54 C53 177.6(2) . . . . ?
C52 C53 C54 C50 0.9(4) . . . . ?
